data_1526607
loop_
_publ_author_name
'Shimakawa, Y.'
'Kubo, Y.'
'Asano, H.'
'Nakagawa, Y.'
'Izumi, F.'
'Kamiyama, T.'
'Goto, S.'

_publ_section_title
;
 Crystal structure and ferroelectric properties of A Bi2 Ta2 O9 (A = Ca,
 Sr and Ba)
;
_journal_name_full 'Physical Review, Serie 3. B - Condensed Matter (18,1978-)'
_journal_page_first 6559
_journal_page_last 6564
_journal_volume 61
_journal_year 2000
_chemical_formula_sum 'Bi2 Ca O9 Ta2'
_chemical_name_systematic 'Ca (Bi2 Ta2 O9)'
_space_group_IT_number 36
_symmetry_space_group_name_Hall 'A -2 2a'
_symmetry_space_group_name_H-M 'A 21 a m'
_cell_angle_alpha 90
_cell_angle_beta 90
_cell_angle_gamma 90
_cell_formula_units_Z 4
_cell_length_a 5.4625
_cell_length_b 5.4286
_cell_length_c 24.94499
_cell_volume 739.712
_citation_journal_id_ASTM PRBMDO
_cod_data_source_file Shimakawa_PRBMDO_2000_467.cif
_cod_data_source_block Bi2Ca1O9Ta2
_cod_original_cell_volume 739.7119
_cod_original_sg_symbol_Hall 'C 2c -2 (z,y,-x)'
_cod_original_formula_sum 'Bi2 Ca1 O9 Ta2'
_cod_database_code 1526607

loop_
_symmetry_equiv_pos_as_xyz
x,y,z
x+1/2,-y,-z
x,y,-z
x+1/2,-y,z
x,y+1/2,z+1/2
x+1/2,-y+1/2,-z+1/2
x,y+1/2,-z+1/2
x+1/2,-y+1/2,z+1/2

loop_
_atom_site_label
_atom_site_type_symbol
_atom_site_fract_x
_atom_site_fract_y
_atom_site_fract_z
_atom_site_occupancy
_atom_site_U_iso_or_equiv
O1 O-2 0.5575 0.3175 0 1 0.0
O4 O-2 0.7555 0.9638 0.06389 1 0.0
O5 O-2 0.8423 0.949 0.58578 1 0.0
Ca1 Ca+2 0 0.2484 0 1 0.0
O3 O-2 0.7535 0.9952 0.25025 1 0.0
O2 O-2 0.5299 0.68 0.34439 1 0.0
Bi1 Bi+3 0.4865 0.7749 0.19894 1 0.0
Ta1 Ta+5 0.5285 0.751 0.4168 1 0.0
